data_7238517
loop_
_publ_author_name
'Kan, Wei-Qiu'
'Yang, Jin'
'Liu, Ying-Ying'
'Ma, Jian-Fang'

_publ_section_title
;
 Effect of organic anions on the self-assembly of Zn(ii)-containing
 coordination polymers based on trigonal N-donor ligands
;
_journal_issue 20
_journal_name_full CrystEngComm
_journal_page_first 6934
_journal_paper_doi 10.1039/c2ce25907a
_journal_volume 14
_journal_year 2012
_chemical_formula_moiety 'C23 H18 N8 O5 Zn'
_chemical_formula_sum 'C23 H18 N8 O5 Zn'
_chemical_formula_weight 551.82
_space_group_IT_number 2
_space_group_name_Hall '-P 1'
_space_group_name_H-M_alt 'P -1'
_symmetry_cell_setting triclinic
_symmetry_space_group_name_Hall '-P 1'
_symmetry_space_group_name_H-M 'P -1'
_atom_sites_solution_hydrogens geom
_atom_sites_solution_primary direct
_atom_sites_solution_secondary difmap
_audit_creation_method SHELXL-97
_cell_angle_alpha 74.718(5)
_cell_angle_beta 85.000(5)
_cell_angle_gamma 81.608(6)
_cell_formula_units_Z 2
_cell_length_a 8.9771(6)
_cell_length_b 11.0283(7)
_cell_length_c 12.0901(6)
_cell_measurement_reflns_used 2664
_cell_measurement_temperature 293(2)
_cell_measurement_theta_max 29.1911
_cell_measurement_theta_min 2.7991
_cell_volume 1140.77(12)
_computing_cell_refinement CrysAlis
_computing_data_collection 'CrysAlis (Oxford Diffraction, 2006)'
_computing_data_reduction CrysAlis
_computing_structure_refinement 'SHELXL-97 (Sheldrick, 2008)'
_computing_structure_solution 'SHELXL-97 (Sheldrick, 2008)'
_diffrn_ambient_temperature 293(2)
_diffrn_detector_area_resol_mean 10.0
_diffrn_measured_fraction_theta_full 0.996
_diffrn_measured_fraction_theta_max 0.996
_diffrn_measurement_device_type 'Oxford Diffraction Gemini R Ultra'
_diffrn_measurement_method '\w scan'
_diffrn_radiation_monochromator graphite
_diffrn_radiation_source 'fine-focus sealed tube'
_diffrn_radiation_type MoK\a
_diffrn_radiation_wavelength 0.71069
_diffrn_reflns_av_R_equivalents 0.0353
_diffrn_reflns_av_sigmaI/netI 0.0589
_diffrn_reflns_limit_h_max 10
_diffrn_reflns_limit_h_min -10
_diffrn_reflns_limit_k_max 13
_diffrn_reflns_limit_k_min -10
_diffrn_reflns_limit_l_max 14
_diffrn_reflns_limit_l_min -13
_diffrn_reflns_number 7062
_diffrn_reflns_theta_full 25.35
_diffrn_reflns_theta_max 25.35
_diffrn_reflns_theta_min 2.80
_exptl_absorpt_coefficient_mu 1.132
_exptl_absorpt_correction_T_max 0.8053
_exptl_absorpt_correction_T_min 0.7651
_exptl_absorpt_correction_type multi-scan
_exptl_absorpt_process_details
;
CrysAlis (Oxford Diffraction, 2006)
;
_exptl_crystal_colour colorless
_exptl_crystal_density_diffrn 1.607
_exptl_crystal_density_method 'not measured'
_exptl_crystal_description block
_exptl_crystal_F_000 564
_exptl_crystal_size_max 0.25
_exptl_crystal_size_mid 0.23
_exptl_crystal_size_min 0.20
_refine_diff_density_max 0.308
_refine_diff_density_min -0.425
_refine_diff_density_rms 0.067
_refine_ls_extinction_method none
_refine_ls_goodness_of_fit_ref 1.057
_refine_ls_hydrogen_treatment constr
_refine_ls_matrix_type full
_refine_ls_number_parameters 334
_refine_ls_number_reflns 4154
_refine_ls_number_restraints 0
_refine_ls_restrained_S_all 1.057
_refine_ls_R_factor_all 0.0563
_refine_ls_R_factor_gt 0.0418
_refine_ls_shift/su_max 0.001
_refine_ls_shift/su_mean 0.000
_refine_ls_structure_factor_coef Fsqd
_refine_ls_weighting_details 'calc w=1/[\s^2^(Fo^2^)+(0.0316P)^2^+0.2850P] where P=(Fo^2^+2Fc^2^)/3'
_refine_ls_weighting_scheme calc
_refine_ls_wR_factor_gt 0.0838
_refine_ls_wR_factor_ref 0.0925
_reflns_number_gt 3394
_reflns_number_total 4154
_reflns_threshold_expression >2\s(I)
_cod_data_source_file c2ce25907a.txt
_cod_data_source_block compound-1
_cod_original_sg_symbol_H-M p-1
_cod_database_code 7238517

loop_
_symmetry_equiv_pos_as_xyz
'x, y, z'
'-x, -y, -z'

loop_
_atom_site_label
_atom_site_type_symbol
_atom_site_fract_x
_atom_site_fract_y
_atom_site_fract_z
_atom_site_U_iso_or_equiv
_atom_site_adp_type
_atom_site_occupancy
_atom_site_symmetry_multiplicity
_atom_site_calc_flag
_atom_site_refinement_flags
Zn1 Zn 0.27480(4) 0.42344(3) 0.12097(3) 0.02937(13) Uani 1 1 d .
C1 C 0.0527(4) 0.3976(3) 0.3401(2) 0.0373(8) Uani 1 1 d .
H1 H 0.1186 0.4252 0.3806 0.045 Uiso 1 1 calc R
C2 C -0.0393(4) 0.3523(3) 0.2045(2) 0.0316(7) Uani 1 1 d .
H2 H -0.0561 0.3398 0.1337 0.038 Uiso 1 1 calc R
C3 C -0.2743(3) 0.2780(3) 0.3072(3) 0.0344(7) Uani 1 1 d .
H3A H -0.2974 0.2696 0.2329 0.041 Uiso 1 1 calc R
H3B H -0.3540 0.3366 0.3312 0.041 Uiso 1 1 calc R
C4 C -0.3245(4) 0.0239(3) 0.5427(2) 0.0315(7) Uani 1 1 d .
C5 C -0.3906(3) -0.0357(3) 0.6571(2) 0.0303(7) Uani 1 1 d .
C6 C -0.4965(4) 0.0254(3) 0.7188(3) 0.0436(9) Uani 1 1 d .
H6 H -0.5359 0.1093 0.6884 0.052 Uiso 1 1 calc R
C7 C -0.5443(4) -0.0400(3) 0.8276(3) 0.0488(10) Uani 1 1 d .
H7 H -0.6164 -0.0006 0.8712 0.059 Uiso 1 1 calc R
C8 C -0.4833(4) -0.1644(3) 0.8700(3) 0.0415(8) Uani 1 1 d .
H8 H -0.5162 -0.2076 0.9428 0.050 Uiso 1 1 calc R
C9 C -0.3360(4) -0.1609(3) 0.7065(2) 0.0352(7) Uani 1 1 d .
H9 H -0.2648 -0.2024 0.6640 0.042 Uiso 1 1 calc R
C10 C -0.1840(4) 0.0422(3) 0.3924(2) 0.0311(7) Uani 1 1 d .
C11 C -0.0694(4) 0.0127(3) 0.3058(3) 0.0344(7) Uani 1 1 d .
C12 C 0.0368(4) -0.0931(3) 0.3356(3) 0.0403(8) Uani 1 1 d .
H12 H 0.0374 -0.1441 0.4103 0.048 Uiso 1 1 calc R
C13 C 0.1408(4) -0.1216(3) 0.2537(3) 0.0529(10) Uani 1 1 d .
H13 H 0.2123 -0.1929 0.2713 0.063 Uiso 1 1 calc R
C14 C 0.1373(5) -0.0426(4) 0.1448(3) 0.0578(11) Uani 1 1 d .
H14 H 0.2072 -0.0590 0.0874 0.069 Uiso 1 1 calc R
C15 C 0.0287(5) 0.0612(3) 0.1222(3) 0.0566(11) Uani 1 1 d .
H15 H 0.0277 0.1141 0.0482 0.068 Uiso 1 1 calc R
C16 C 0.2563(4) 0.3702(3) -0.0814(2) 0.0303(7) Uani 1 1 d .
C17 C 0.5625(3) 0.4040(3) -0.1967(2) 0.0282(7) Uani 1 1 d .
C18 C 0.4330(3) 0.3849(2) -0.2582(2) 0.0259(6) Uani 1 1 d .
C19 C 0.2924(3) 0.3599(2) -0.2032(2) 0.0283(7) Uani 1 1 d .
C20 C 0.1857(4) 0.3277(3) -0.2624(3) 0.0373(8) Uani 1 1 d .
H20 H 0.0936 0.3085 -0.2255 0.045 Uiso 1 1 calc R
C21 C 0.2138(4) 0.3237(3) -0.3757(3) 0.0410(8) Uani 1 1 d .
H21 H 0.1409 0.3018 -0.4144 0.049 Uiso 1 1 calc R
C22 C 0.3493(4) 0.3522(3) -0.4313(3) 0.0395(8) Uani 1 1 d .
H22 H 0.3675 0.3516 -0.5081 0.047 Uiso 1 1 calc R
C23 C 0.4580(4) 0.3818(3) -0.3727(2) 0.0336(7) Uani 1 1 d .
H23 H 0.5500 0.3999 -0.4103 0.040 Uiso 1 1 calc R
N1 N 0.0796(3) 0.3958(2) 0.22734(19) 0.0320(6) Uani 1 1 d .
N2 N -0.0749(3) 0.3568(2) 0.3860(2) 0.0383(7) Uani 1 1 d .
N3 N -0.1322(3) 0.3284(2) 0.29695(19) 0.0290(6) Uani 1 1 d .
N4 N -0.2690(3) 0.1546(2) 0.3904(2) 0.0316(6) Uani 1 1 d .
N5 N -0.3605(3) 0.1440(2) 0.4879(2) 0.0337(6) Uani 1 1 d .
N6 N -0.2165(3) -0.0423(2) 0.4887(2) 0.0334(6) Uani 1 1 d .
N7 N -0.3792(3) -0.2255(2) 0.8114(2) 0.0337(6) Uani 1 1 d .
N8 N -0.0755(3) 0.0908(2) 0.1999(2) 0.0455(7) Uani 1 1 d .
O1 O 0.3505(3) 0.41392(19) -0.03641(16) 0.0368(5) Uani 1 1 d .
O2 O 0.1353(3) 0.3384(2) -0.03135(17) 0.0504(6) Uani 1 1 d .
O3 O 0.5923(2) 0.51696(17) -0.21468(16) 0.0336(5) Uani 1 1 d .
O4 O 0.6351(3) 0.30686(18) -0.13879(18) 0.0398(5) Uani 1 1 d .
O1W O 0.1673(2) 0.61286(18) 0.04021(16) 0.0394(5) Uani 1 1 d .
H1A H 0.0728 0.6300 0.0564 0.059 Uiso 1 1 d R
H1B H 0.2231 0.6508 0.0707 0.059 Uiso 1 1 d R

loop_
_atom_site_aniso_label
_atom_site_aniso_U_11
_atom_site_aniso_U_22
_atom_site_aniso_U_33
_atom_site_aniso_U_23
_atom_site_aniso_U_13
_atom_site_aniso_U_12
Zn1 0.0288(2) 0.0354(2) 0.02439(19) -0.00570(14) 0.00082(14) -0.01044(15)
C1 0.039(2) 0.0447(18) 0.0305(16) -0.0089(14) -0.0052(15) -0.0117(16)
C2 0.037(2) 0.0320(15) 0.0245(15) -0.0033(13) 0.0004(14) -0.0094(14)
C3 0.0239(18) 0.0310(15) 0.0401(17) 0.0060(13) -0.0030(14) -0.0038(13)
C4 0.0297(19) 0.0293(15) 0.0339(16) -0.0047(13) 0.0015(14) -0.0062(13)
C5 0.0291(18) 0.0309(15) 0.0307(15) -0.0054(13) 0.0013(13) -0.0092(13)
C6 0.043(2) 0.0346(17) 0.0454(18) -0.0010(15) 0.0053(17) -0.0012(15)
C7 0.046(2) 0.047(2) 0.0435(19) -0.0050(16) 0.0148(17) 0.0022(17)
C8 0.039(2) 0.0461(19) 0.0333(17) 0.0000(15) 0.0052(15) -0.0088(16)
C9 0.040(2) 0.0328(16) 0.0322(16) -0.0076(13) 0.0010(14) -0.0067(14)
C10 0.0308(19) 0.0314(16) 0.0320(16) -0.0083(13) -0.0014(14) -0.0069(14)
C11 0.033(2) 0.0358(16) 0.0365(17) -0.0109(14) 0.0026(14) -0.0118(14)
C12 0.035(2) 0.0413(18) 0.0453(18) -0.0137(15) 0.0017(16) -0.0055(15)
C13 0.043(2) 0.055(2) 0.066(2) -0.029(2) 0.0046(19) -0.0009(18)
C14 0.056(3) 0.066(2) 0.058(2) -0.031(2) 0.022(2) -0.014(2)
C15 0.072(3) 0.059(2) 0.0392(19) -0.0135(18) 0.016(2) -0.019(2)
C16 0.0258(18) 0.0337(16) 0.0269(15) -0.0028(13) -0.0028(13) 0.0020(13)
C17 0.0268(17) 0.0324(16) 0.0259(14) -0.0101(13) 0.0044(13) -0.0041(13)
C18 0.0300(18) 0.0208(13) 0.0268(14) -0.0052(11) -0.0042(13) -0.0025(12)
C19 0.0284(18) 0.0283(14) 0.0266(14) -0.0029(12) -0.0029(13) -0.0047(13)
C20 0.0322(19) 0.0427(17) 0.0373(17) -0.0059(14) -0.0034(14) -0.0130(15)
C21 0.045(2) 0.0445(18) 0.0378(18) -0.0104(15) -0.0149(16) -0.0124(16)
C22 0.052(2) 0.0405(17) 0.0271(16) -0.0114(14) -0.0056(15) -0.0036(16)
C23 0.035(2) 0.0364(16) 0.0280(15) -0.0063(13) 0.0031(14) -0.0072(14)
N1 0.0316(16) 0.0372(14) 0.0260(13) -0.0042(11) 0.0010(11) -0.0097(12)
N2 0.0425(18) 0.0413(14) 0.0288(13) -0.0051(12) 0.0011(12) -0.0068(13)
N3 0.0288(15) 0.0294(12) 0.0257(12) -0.0005(10) 0.0005(11) -0.0063(11)
N4 0.0288(15) 0.0286(13) 0.0327(13) -0.0014(11) 0.0048(11) -0.0043(11)
N5 0.0290(15) 0.0307(13) 0.0373(14) -0.0028(11) 0.0063(12) -0.0061(11)
N6 0.0335(16) 0.0291(12) 0.0347(13) -0.0041(11) 0.0029(12) -0.0052(11)
N7 0.0383(17) 0.0321(13) 0.0287(13) -0.0022(11) 0.0008(12) -0.0101(12)
N8 0.053(2) 0.0466(16) 0.0349(15) -0.0084(13) 0.0077(14) -0.0077(14)
O1 0.0375(14) 0.0487(12) 0.0256(10) -0.0107(10) -0.0019(10) -0.0078(11)
O2 0.0304(14) 0.0834(17) 0.0336(12) -0.0073(12) 0.0069(10) -0.0144(12)
O3 0.0371(14) 0.0325(11) 0.0333(11) -0.0051(9) -0.0097(10) -0.0123(10)
O4 0.0343(14) 0.0332(11) 0.0509(13) -0.0094(10) -0.0142(11) 0.0034(10)
O1W 0.0302(13) 0.0467(12) 0.0402(12) -0.0065(10) -0.0088(10) -0.0055(10)

loop_
_atom_type_symbol
_atom_type_description
_atom_type_scat_dispersion_real
_atom_type_scat_dispersion_imag
_atom_type_scat_source
C C 0.0033 0.0016 'International Tables Vol C Tables 4.2.6.8 and 6.1.1.4'
H H 0.0000 0.0000 'International Tables Vol C Tables 4.2.6.8 and 6.1.1.4'
N N 0.0061 0.0033 'International Tables Vol C Tables 4.2.6.8 and 6.1.1.4'
O O 0.0106 0.0060 'International Tables Vol C Tables 4.2.6.8 and 6.1.1.4'
Zn Zn 0.2839 1.4301 'International Tables Vol C Tables 4.2.6.8 and 6.1.1.4'

loop_
_geom_angle_atom_site_label_1
_geom_angle_atom_site_label_2
_geom_angle_atom_site_label_3
_geom_angle
_geom_angle_site_symmetry_1
_geom_angle_site_symmetry_3
O1 Zn1 O3 117.89(9) . 2_665
O1 Zn1 N1 138.73(10) . .
O3 Zn1 N1 103.31(9) 2_665 .
O1 Zn1 O1W 86.21(8) . .
O3 Zn1 O1W 94.68(8) 2_665 .
N1 Zn1 O1W 88.30(9) . .
O1 Zn1 N7 89.42(9) . 2_556
O3 Zn1 N7 90.17(9) 2_665 2_556
N1 Zn1 N7 92.92(9) . 2_556
O1W Zn1 N7 174.60(9) . 2_556
N2 C1 N1 114.0(3) . .
N2 C1 H1 123.0 . .
N1 C1 H1 123.0 . .
N1 C2 N3 110.3(3) . .
N1 C2 H2 124.9 . .
N3 C2 H2 124.9 . .
N3 C3 N4 111.3(2) . .
N3 C3 H3A 109.4 . .
N4 C3 H3A 109.4 . .
N3 C3 H3B 109.4 . .
N4 C3 H3B 109.4 . .
H3A C3 H3B 108.0 . .
N5 C4 N6 115.3(2) . .
N5 C4 C5 123.7(3) . .
N6 C4 C5 121.0(2) . .
C6 C5 C9 118.1(3) . .
C6 C5 C4 124.6(3) . .
C9 C5 C4 117.2(3) . .
C5 C6 C7 118.9(3) . .
C5 C6 H6 120.6 . .
C7 C6 H6 120.6 . .
C8 C7 C6 119.0(3) . .
C8 C7 H7 120.5 . .
C6 C7 H7 120.5 . .
N7 C8 C7 123.1(3) . .
N7 C8 H8 118.4 . .
C7 C8 H8 118.4 . .
N7 C9 C5 124.1(3) . .
N7 C9 H9 117.9 . .
C5 C9 H9 117.9 . .
N6 C10 N4 109.6(3) . .
N6 C10 C11 122.8(3) . .
N4 C10 C11 127.6(2) . .
N8 C11 C12 123.4(3) . .
N8 C11 C10 117.1(3) . .
C12 C11 C10 119.5(3) . .
C13 C12 C11 119.1(3) . .
C13 C12 H12 120.5 . .
C11 C12 H12 120.5 . .
C12 C13 C14 118.6(3) . .
C12 C13 H13 120.7 . .
C14 C13 H13 120.7 . .
C13 C14 C15 118.9(3) . .
C13 C14 H14 120.6 . .
C15 C14 H14 120.6 . .
N8 C15 C14 124.0(3) . .
N8 C15 H15 118.0 . .
C14 C15 H15 118.0 . .
O2 C16 O1 123.2(3) . .
O2 C16 C19 119.5(3) . .
O1 C16 C19 117.3(3) . .
O4 C17 O3 126.6(3) . .
O4 C17 C18 116.6(2) . .
O3 C17 C18 116.7(2) . .
C23 C18 C19 118.6(3) . .
C23 C18 C17 118.1(3) . .
C19 C18 C17 123.0(2) . .
C20 C19 C18 119.3(3) . .
C20 C19 C16 120.0(3) . .
C18 C19 C16 120.7(3) . .
C19 C20 C21 121.0(3) . .
C19 C20 H20 119.5 . .
C21 C20 H20 119.5 . .
C22 C21 C20 120.1(3) . .
C22 C21 H21 119.9 . .
C20 C21 H21 119.9 . .
C21 C22 C23 119.6(3) . .
C21 C22 H22 120.2 . .
C23 C22 H22 120.2 . .
C22 C23 C18 121.4(3) . .
C22 C23 H23 119.3 . .
C18 C23 H23 119.3 . .
C2 N1 C1 103.2(2) . .
C2 N1 Zn1 126.1(2) . .
C1 N1 Zn1 130.0(2) . .
C1 N2 N3 102.4(2) . .
C2 N3 N2 110.2(2) . .
C2 N3 C3 127.2(3) . .
N2 N3 C3 122.6(2) . .
C10 N4 N5 109.8(2) . .
C10 N4 C3 131.8(2) . .
N5 N4 C3 118.3(2) . .
C4 N5 N4 102.1(2) . .
C10 N6 C4 103.3(2) . .
C8 N7 C9 116.8(3) . .
C8 N7 Zn1 123.92(18) . 2_556
C9 N7 Zn1 119.3(2) . 2_556
C15 N8 C11 116.1(3) . .
C16 O1 Zn1 109.69(18) . .
C17 O3 Zn1 125.42(19) . 2_665
Zn1 O1W H1A 117.0 . .
Zn1 O1W H1B 94.5 . .
H1A O1W H1B 113.2 . .

loop_
_geom_bond_atom_site_label_1
_geom_bond_atom_site_label_2
_geom_bond_distance
_geom_bond_site_symmetry_2
Zn1 O1 1.9880(19) .
Zn1 O3 1.999(2) 2_665
Zn1 N1 2.091(2) .
Zn1 O1W 2.179(2) .
Zn1 N7 2.215(2) 2_556
C1 N2 1.315(4) .
C1 N1 1.368(4) .
C1 H1 0.9300 .
C2 N1 1.310(4) .
C2 N3 1.327(3) .
C2 H2 0.9300 .
C3 N3 1.447(4) .
C3 N4 1.461(3) .
C3 H3A 0.9700 .
C3 H3B 0.9700 .
C4 N5 1.322(3) .
C4 N6 1.355(4) .
C4 C5 1.480(4) .
C5 C6 1.367(4) .
C5 C9 1.386(4) .
C6 C7 1.388(4) .
C6 H6 0.9300 .
C7 C8 1.379(4) .
C7 H7 0.9300 .
C8 N7 1.335(4) .
C8 H8 0.9300 .
C9 N7 1.336(3) .
C9 H9 0.9300 .
C10 N6 1.325(3) .
C10 N4 1.353(4) .
C10 C11 1.468(4) .
C11 N8 1.342(4) .
C11 C12 1.383(4) .
C12 C13 1.367(4) .
C12 H12 0.9300 .
C13 C14 1.374(5) .
C13 H13 0.9300 .
C14 C15 1.376(5) .
C14 H14 0.9300 .
C15 N8 1.336(4) .
C15 H15 0.9300 .
C16 O2 1.247(4) .
C16 O1 1.258(4) .
C16 C19 1.510(4) .
C17 O4 1.242(3) .
C17 O3 1.271(3) .
C17 C18 1.501(4) .
C18 C23 1.392(4) .
C18 C19 1.403(4) .
C19 C20 1.382(4) .
C20 C21 1.382(4) .
C20 H20 0.9300 .
C21 C22 1.374(5) .
C21 H21 0.9300 .
C22 C23 1.377(4) .
C22 H22 0.9300 .
C23 H23 0.9300 .
N2 N3 1.357(4) .
N4 N5 1.366(3) .
N7 Zn1 2.215(2) 2_556
O3 Zn1 1.999(2) 2_665
O1W H1A 0.8592 .
O1W H1B 0.8581 .

loop_
_geom_hbond_atom_site_label_D
_geom_hbond_atom_site_label_H
_geom_hbond_atom_site_label_A
_geom_hbond_distance_DH
_geom_hbond_distance_HA
_geom_hbond_distance_DA
_geom_hbond_angle_DHA
_geom_hbond_site_symmetry_A
O1W H1A O2 0.86 1.89 2.697(3) 156.9 2_565
O1W H1B O4 0.86 1.75 2.595(3) 166.2 2_665

loop_
_geom_torsion_atom_site_label_1
_geom_torsion_atom_site_label_2
_geom_torsion_atom_site_label_3
_geom_torsion_atom_site_label_4
_geom_torsion
_geom_torsion_site_symmetry_1
_geom_torsion_site_symmetry_4
N5 C4 C5 C6 0.5(5) . .
N6 C4 C5 C6 178.0(3) . .
N5 C4 C5 C9 -176.7(3) . .
N6 C4 C5 C9 0.8(5) . .
C9 C5 C6 C7 0.1(5) . .
C4 C5 C6 C7 -177.1(3) . .
C5 C6 C7 C8 0.1(6) . .
C6 C7 C8 N7 0.2(6) . .
C6 C5 C9 N7 -0.7(5) . .
C4 C5 C9 N7 176.7(3) . .
N6 C10 C11 N8 161.4(3) . .
N4 C10 C11 N8 -20.2(5) . .
N6 C10 C11 C12 -17.6(5) . .
N4 C10 C11 C12 160.8(3) . .
N8 C11 C12 C13 -0.6(5) . .
C10 C11 C12 C13 178.3(3) . .
C11 C12 C13 C14 1.0(5) . .
C12 C13 C14 C15 -0.6(6) . .
C13 C14 C15 N8 -0.2(6) . .
O4 C17 C18 C23 -95.9(3) . .
O3 C17 C18 C23 80.0(3) . .
O4 C17 C18 C19 78.7(3) . .
O3 C17 C18 C19 -105.5(3) . .
C23 C18 C19 C20 2.7(4) . .
C17 C18 C19 C20 -171.9(3) . .
C23 C18 C19 C16 -176.1(2) . .
C17 C18 C19 C16 9.3(4) . .
O2 C16 C19 C20 6.5(4) . .
O1 C16 C19 C20 -171.9(3) . .
O2 C16 C19 C18 -174.6(3) . .
O1 C16 C19 C18 6.9(4) . .
C18 C19 C20 C21 -2.0(4) . .
C16 C19 C20 C21 176.8(3) . .
C19 C20 C21 C22 -0.1(5) . .
C20 C21 C22 C23 1.5(5) . .
C21 C22 C23 C18 -0.8(4) . .
C19 C18 C23 C22 -1.3(4) . .
C17 C18 C23 C22 173.5(3) . .
N3 C2 N1 C1 -0.3(3) . .
N3 C2 N1 Zn1 170.45(18) . .
N2 C1 N1 C2 0.4(4) . .
N2 C1 N1 Zn1 -169.8(2) . .
O1 Zn1 N1 C2 5.9(3) . .
O3 Zn1 N1 C2 -177.4(2) 2_665 .
O1W Zn1 N1 C2 88.2(2) . .
N7 Zn1 N1 C2 -86.5(2) 2_556 .
O1 Zn1 N1 C1 174.1(2) . .
O3 Zn1 N1 C1 -9.2(3) 2_665 .
O1W Zn1 N1 C1 -103.6(3) . .
N7 Zn1 N1 C1 81.6(3) 2_556 .
N1 C1 N2 N3 -0.4(3) . .
N1 C2 N3 N2 0.0(3) . .
N1 C2 N3 C3 -179.2(3) . .
C1 N2 N3 C2 0.2(3) . .
C1 N2 N3 C3 179.5(3) . .
N4 C3 N3 C2 116.5(3) . .
N4 C3 N3 N2 -62.7(3) . .
N6 C10 N4 N5 -0.2(4) . .
C11 C10 N4 N5 -178.8(3) . .
N6 C10 N4 C3 177.8(3) . .
C11 C10 N4 C3 -0.8(5) . .
N3 C3 N4 C10 -62.7(4) . .
N3 C3 N4 N5 115.2(3) . .
N6 C4 N5 N4 0.7(4) . .
C5 C4 N5 N4 178.3(3) . .
C10 N4 N5 C4 -0.3(3) . .
C3 N4 N5 C4 -178.6(3) . .
N4 C10 N6 C4 0.6(3) . .
C11 C10 N6 C4 179.3(3) . .
N5 C4 N6 C10 -0.8(4) . .
C5 C4 N6 C10 -178.5(3) . .
C7 C8 N7 C9 -0.8(5) . .
C7 C8 N7 Zn1 178.3(3) . 2_556
C5 C9 N7 C8 1.0(5) . .
C5 C9 N7 Zn1 -178.1(2) . 2_556
C14 C15 N8 C11 0.6(6) . .
C12 C11 N8 C15 -0.2(5) . .
C10 C11 N8 C15 -179.2(3) . .
O2 C16 O1 Zn1 -0.3(4) . .
C19 C16 O1 Zn1 178.12(18) . .
O3 Zn1 O1 C16 177.40(18) 2_665 .
N1 Zn1 O1 C16 -6.2(3) . .
O1W Zn1 O1 C16 -89.32(19) . .
N7 Zn1 O1 C16 87.5(2) 2_556 .
O4 C17 O3 Zn1 -18.8(4) . 2_665
C18 C17 O3 Zn1 165.80(18) . 2_665
